data_2209324
loop_
_publ_author_name
'Andreas Fischer'

_publ_section_title
;
 (<i>R</i>)-1-Phenylethanaminium bromide
;
_journal_coeditor_code SJ2077
_journal_issue 6
_journal_name_full 'Acta Crystallographica Section E'
_journal_page_first o2556
_journal_page_last o2557
_journal_paper_doi 10.1107/S1600536806019362
_journal_volume 62
_journal_year 2006
_chemical_formula_iupac 'C8 H12 N +, Br -'
_chemical_formula_moiety 'C8 H12 N +, Br -'
_chemical_formula_sum 'C8 H12 Br N'
_chemical_formula_weight 202.100
_chemical_name_systematic
;
(R)-1-Phenylethanaminium bromide
;
_space_group_IT_number 19
_symmetry_cell_setting orthorhombic
_symmetry_space_group_name_Hall 'P 2ac 2ab'
_symmetry_space_group_name_H-M 'P 21 21 21'
_atom_sites_solution_primary direct
_atom_sites_solution_secondary difmap
_cell_angle_alpha 90.00
_cell_angle_beta 90.00
_cell_angle_gamma 90.00
_cell_formula_units_Z 4
_cell_length_a 5.5319(9)
_cell_length_b 8.6962(14)
_cell_length_c 19.364(4)
_cell_measurement_reflns_used 30
_cell_measurement_temperature 297
_cell_measurement_theta_max 18.6
_cell_measurement_theta_min 4.2
_cell_volume 931.5(3)
_computing_cell_refinement 'DIRAX/LSQ (Duisenberg, 1992)'
_computing_data_collection 'Collect (Nonius, 1999)'
_computing_data_reduction 'EvalCCD (Duisenberg <i>et al.</i>,  2003)'
_computing_molecular_graphics 'DIAMOND (Brandenburg, 2006)'
_computing_publication_material 'maXus (Mackay <i>et al.</i>,  1999)'
_computing_structure_refinement 'SHELXL97 (Sheldrick, 1997)'
_computing_structure_solution 'SHELXS97 (Sheldrick, 1997)'
_diffrn_measured_fraction_theta_full 0.991
_diffrn_measured_fraction_theta_max 0.991
_diffrn_measurement_device 'Bruker-Nonius KappaCCD'
_diffrn_measurement_method \w
_diffrn_radiation_source 'fine-focus sealed tube'
_diffrn_radiation_type ' MoK\a'
_diffrn_reflns_av_R_equivalents 0.116
_diffrn_reflns_av_sigmaI/netI 0.057
_diffrn_reflns_limit_h_max 6
_diffrn_reflns_limit_h_min -7
_diffrn_reflns_limit_k_max 11
_diffrn_reflns_limit_k_min -11
_diffrn_reflns_limit_l_max 24
_diffrn_reflns_limit_l_min -25
_diffrn_reflns_number 17585
_diffrn_reflns_theta_full 27.5
_diffrn_reflns_theta_max 27.5
_diffrn_reflns_theta_min 4.7
_diffrn_standards_number 0
_exptl_absorpt_coefficient_mu 4.345
_exptl_absorpt_correction_type none
_exptl_crystal_colour Colourless
_exptl_crystal_density_diffrn 1.441
_exptl_crystal_density_method 'not measured'
_exptl_crystal_description Needle
_exptl_crystal_size_max 0.16
_exptl_crystal_size_mid 0.04
_exptl_crystal_size_min 0.03
_refine_diff_density_max 0.487
_refine_diff_density_min -0.345
_refine_ls_abs_structure_details 'Flack (1983), 845 Friedel pairs'
_refine_ls_abs_structure_Flack 0.01(3)
_refine_ls_extinction_method none
_refine_ls_goodness_of_fit_ref 1.16
_refine_ls_hydrogen_treatment constr
_refine_ls_matrix_type full
_refine_ls_number_parameters 93
_refine_ls_number_reflns 2122
_refine_ls_number_restraints 0
_refine_ls_restrained_S_all 1.16
_refine_ls_R_factor_all 0.088
_refine_ls_R_factor_gt 0.049
_refine_ls_shift/su_max 0.001
_refine_ls_shift/su_mean 0.000
_refine_ls_structure_factor_coef Fsqd
_refine_ls_weighting_details 'calc w=1/[\s^2^(Fo^2^)+(0.0116P)^2^+0.763P] where P=(Fo^2^+2Fc^2^)/3'
_refine_ls_weighting_scheme calc
_refine_ls_wR_factor_gt 0.071
_refine_ls_wR_factor_ref 0.081
_reflns_number_gt 1500
_reflns_number_total 2122
_reflns_threshold_expression I>2\s(I)
_cod_data_source_file sj2077.cif
_cod_data_source_block I
_cod_original_formula_sum 'C8 H12 Br N '
_cod_database_code 2209324
_cod_database_fobs_code 2209324

loop_
_symmetry_equiv_pos_as_xyz
'x, y, z'
'-x+1/2, -y, z+1/2'
'x+1/2, -y+1/2, -z'
'-x, y+1/2, -z+1/2'

loop_
_atom_site_type_symbol
_atom_site_label
_atom_site_fract_x
_atom_site_fract_y
_atom_site_fract_z
_atom_site_U_iso_or_equiv
_atom_site_adp_type
_atom_site_calc_flag
_atom_site_refinement_flags
_atom_site_occupancy
Br Br1 0.33190(8) 0.26030(6) 0.79002(2) 0.05407(16) Uani d . 1
N N1 0.1801(7) 0.8878(4) 0.7860(2) 0.0528(9) Uani d . 1
C C1 0.1933(10) 0.8236(6) 0.8570(3) 0.0542(13) Uani d . 1
C C4 0.1408(11) 0.9291(6) 0.9750(3) 0.0617(14) Uani d . 1
C C8 -0.1474(10) 1.0020(6) 0.8915(3) 0.0551(12) Uani d . 1
C C2 0.0991(13) 0.6601(6) 0.8559(3) 0.076(2) Uani d . 1
C C3 0.0613(9) 0.9215(5) 0.9081(3) 0.0459(12) Uani d . 1
C C6 -0.1813(12) 1.0965(6) 1.0057(3) 0.0637(14) Uani d . 1
C C7 -0.2670(10) 1.0896(6) 0.9396(3) 0.0595(14) Uani d . 1
C C5 0.0206(12) 1.0158(7) 1.0232(3) 0.0700(16) Uani d . 1
H H1A 0.0341 0.8701 0.7684 0.079 Uiso calc R 1
H H1B 0.2916 0.8432 0.7596 0.079 Uiso calc R 1
H H1C 0.2069 0.9887 0.7875 0.079 Uiso calc R 1
H H1 0.3638 0.8203 0.8707 0.065 Uiso calc R 1
H H4 0.2783 0.8747 0.9880 0.074 Uiso calc R 1
H H8 -0.2077 0.9964 0.8468 0.066 Uiso calc R 1
H H2A 0.1085 0.6172 0.9015 0.115 Uiso calc R 1
H H2B 0.1951 0.5995 0.8248 0.115 Uiso calc R 1
H H2C -0.0661 0.6599 0.8407 0.115 Uiso calc R 1
H H6 -0.2605 1.1559 1.0386 0.076 Uiso calc R 1
H H7 -0.4053 1.1439 0.9272 0.071 Uiso calc R 1
H H5 0.0776 1.0195 1.0683 0.084 Uiso calc R 1

loop_
_atom_site_aniso_label
_atom_site_aniso_U_11
_atom_site_aniso_U_22
_atom_site_aniso_U_33
_atom_site_aniso_U_12
_atom_site_aniso_U_13
_atom_site_aniso_U_23
Br1 0.0504(2) 0.0475(2) 0.0643(3) -0.0041(3) 0.0017(3) 0.0041(3)
N1 0.047(2) 0.0481(19) 0.063(2) 0.000(2) 0.007(3) -0.007(2)
C1 0.041(3) 0.057(3) 0.064(4) 0.006(3) -0.004(3) -0.002(2)
C4 0.060(3) 0.068(3) 0.057(3) -0.001(3) -0.006(3) 0.001(3)
C8 0.050(3) 0.060(3) 0.055(3) -0.001(3) -0.001(3) -0.007(2)
C2 0.108(6) 0.049(3) 0.072(4) 0.014(3) -0.008(4) 0.005(3)
C3 0.039(2) 0.044(3) 0.055(3) -0.004(2) 0.000(2) -0.001(2)
C6 0.071(4) 0.058(3) 0.062(4) -0.004(3) 0.020(4) -0.011(2)
C7 0.059(3) 0.056(3) 0.064(4) 0.005(2) 0.010(3) 0.000(3)
C5 0.074(4) 0.084(4) 0.052(3) -0.013(4) -0.003(3) -0.001(3)

loop_
_atom_type_symbol
_atom_type_description
_atom_type_scat_dispersion_real
_atom_type_scat_dispersion_imag
_atom_type_scat_source
C C 0.0033 0.0016 'International Tables Vol C Tables 4.2.6.8 and 6.1.1.4'
H H 0.0000 0.0000 'International Tables Vol C Tables 4.2.6.8 and 6.1.1.4'
Br Br -0.2901 2.4595 'International Tables Vol C Tables 4.2.6.8 and 6.1.1.4'
N N 0.0061 0.0033 'International Tables Vol C Tables 4.2.6.8 and 6.1.1.4'

loop_
_diffrn_radiation_wavelength
0.71073

loop_
_geom_angle_atom_site_label_1
_geom_angle_atom_site_label_2
_geom_angle_atom_site_label_3
_geom_angle
_geom_angle_publ_flag
N1 C1 C3 111.9(4) n
N1 C1 C2 108.9(5) n
C3 C1 C2 112.1(5) n
C5 C4 C3 120.9(5) n
C7 C8 C3 121.7(5) n
C4 C3 C8 117.5(5) n
C4 C3 C1 119.7(5) n
C8 C3 C1 122.8(5) n
C5 C6 C7 119.7(5) n
C6 C7 C8 119.5(5) n
C6 C5 C4 120.8(5) n
C1 N1 H1A 109.5 n
C1 N1 H1B 109.5 n
H1A N1 H1B 109.5 n
C1 N1 H1C 109.5 n
H1A N1 H1C 109.5 n
H1B N1 H1C 109.5 n
N1 C1 H1 107.9 n
C3 C1 H1 107.9 n
C2 C1 H1 107.9 n
C5 C4 H4 119.5 n
C3 C4 H4 119.5 n
C7 C8 H8 119.2 n
C3 C8 H8 119.2 n
C1 C2 H2A 109.5 n
C1 C2 H2B 109.5 n
H2A C2 H2B 109.5 n
C1 C2 H2C 109.5 n
H2A C2 H2C 109.5 n
H2B C2 H2C 109.5 n
C5 C6 H6 120.2 n
C7 C6 H6 120.2 n
C6 C7 H7 120.3 n
C8 C7 H7 120.3 n
C6 C5 H5 119.6 n
C4 C5 H5 119.6 n

loop_
_geom_bond_atom_site_label_1
_geom_bond_atom_site_label_2
_geom_bond_distance
_geom_bond_publ_flag
N1 C1 1.486(6) n
C1 C3 1.496(7) n
C1 C2 1.515(7) n
C4 C5 1.371(8) n
C4 C3 1.371(7) n
C8 C7 1.373(7) n
C8 C3 1.387(7) n
C6 C5 1.362(9) n
C6 C7 1.367(7) n
N1 H1A 0.8900 n
N1 H1B 0.8900 n
N1 H1C 0.8900 n
C1 H1 0.9800 n
C4 H4 0.9300 n
C8 H8 0.9300 n
C2 H2A 0.9600 n
C2 H2B 0.9600 n
C2 H2C 0.9600 n
C6 H6 0.9300 n
C7 H7 0.9300 n
C5 H5 0.9300 n

loop_
_geom_hbond_atom_site_label_D
_geom_hbond_atom_site_label_H
_geom_hbond_atom_site_label_A
_geom_hbond_site_symmetry_A
_geom_hbond_distance_DH
_geom_hbond_distance_HA
_geom_hbond_distance_DA
_geom_hbond_angle_DHA
N1 H1A Br1 4_556 0.89 2.51 3.379(4) 166.2
N1 H1B Br1 4_656 0.89 2.40 3.268(4) 163.8
N1 H1C Br1 1_565 0.89 2.46 3.347(4) 173.2

loop_
_cod_related_entry_id
_cod_related_entry_database
_cod_related_entry_code
1 ChemSpider 21179228
